data_2013582
loop_
_publ_author_name
'Ma, Chengbing'
'Chen, Feng'
Chen,Changneng
'Liu, Qiutian'

_publ_section_title
<i>trans</i>-Diaquabis(1<i>H</i>-imidazole-4,5-dicarboxylate-\k^2^<i>N</i>^3^,<i>O</i>^4^)manganese(II)
_journal_issue 12
_journal_name_full 'Acta Crystallographica Section C'
_journal_page_first m516
_journal_page_last m518
_journal_paper_doi 10.1107/S0108270103024338
_journal_volume 59
_journal_year 2003
_chemical_formula_iupac '[Mn (C5 H3 N2 O4)2 (H2 O)2]'
_chemical_formula_moiety 'C10 H10 Mn N4 O10'
_chemical_formula_sum 'C10 H10 Mn N4 O10'
_chemical_formula_weight 401.16
_chemical_name_systematic
;
trans-Diaquabis(imidazole-4,5-dicarboxylate-\k^2^N^3^,O)manganese(II)
;
_space_group_IT_number 14
_symmetry_cell_setting monoclinic
_symmetry_space_group_name_Hall '-P 2yn'
_symmetry_space_group_name_H-M 'P 1 21/n 1'
_atom_sites_solution_hydrogens geom
_atom_sites_solution_primary direct
_atom_sites_solution_secondary difmap
_audit_creation_method SHELXL
_cell_angle_alpha 90.00
_cell_angle_beta 111.596(2)
_cell_angle_gamma 90.00
_cell_formula_units_Z 2
_cell_length_a 5.0550(3)
_cell_length_b 22.9305(7)
_cell_length_c 6.5918(4)
_cell_measurement_reflns_used 1282
_cell_measurement_temperature 293(2)
_cell_measurement_theta_max 25.03
_cell_measurement_theta_min 1.78
_cell_volume 710.44(6)
_computing_cell_refinement 'SAINT (Siemens,1994)'
_computing_data_collection 'SMART (Siemens,1996)'
_computing_data_reduction 'XPREP  in SHELXTL (Siemens,1994)'
_computing_molecular_graphics SHELXTL
_computing_publication_material SHELXTL
_computing_structure_refinement SHELXTL
_computing_structure_solution SHELXTL
_diffrn_ambient_temperature 293(2)
_diffrn_measured_fraction_theta_full 0.990
_diffrn_measured_fraction_theta_max 0.990
_diffrn_measurement_device_type 'Siemans SMART CCD area-detector'
_diffrn_measurement_method '\f and \w scans'
_diffrn_radiation_monochromator graphite
_diffrn_radiation_source 'fine-focus sealed tube'
_diffrn_radiation_type MoK\a
_diffrn_radiation_wavelength 0.71073
_diffrn_reflns_av_R_equivalents 0.0493
_diffrn_reflns_av_sigmaI/netI 0.0889
_diffrn_reflns_limit_h_max 5
_diffrn_reflns_limit_h_min -6
_diffrn_reflns_limit_k_max 27
_diffrn_reflns_limit_k_min -14
_diffrn_reflns_limit_l_max 7
_diffrn_reflns_limit_l_min -7
_diffrn_reflns_number 2152
_diffrn_reflns_theta_full 25.03
_diffrn_reflns_theta_max 25.03
_diffrn_reflns_theta_min 1.78
_diffrn_standards_decay_% none
_diffrn_standards_interval_count none
_diffrn_standards_interval_time none
_diffrn_standards_number none
_exptl_absorpt_coefficient_mu 0.998
_exptl_absorpt_correction_T_max .870
_exptl_absorpt_correction_T_min .836
_exptl_absorpt_correction_type empirical
_exptl_absorpt_process_details '(SADABS, Sheldrick, 1996)'
_exptl_crystal_colour 'pale yellow'
_exptl_crystal_density_diffrn 1.875
_exptl_crystal_density_method 'not measured'
_exptl_crystal_description needle
_exptl_crystal_F_000 406
_exptl_crystal_size_max .49
_exptl_crystal_size_mid .15
_exptl_crystal_size_min .14
_refine_diff_density_max 0.743
_refine_diff_density_min -1.125
_refine_ls_extinction_method none
_refine_ls_goodness_of_fit_ref 1.011
_refine_ls_hydrogen_treatment mixed
_refine_ls_matrix_type full
_refine_ls_number_parameters 126
_refine_ls_number_reflns 1216
_refine_ls_number_restraints 3
_refine_ls_restrained_S_all 1.009
_refine_ls_R_factor_gt 0.0599
_refine_ls_shift/su_max 0.000
_refine_ls_shift/su_mean 0.000
_refine_ls_structure_factor_coef Fsqd
_refine_ls_weighting_details 'w=1/[\s^2^(Fo^2^)+(0.08P)^2^] where P=(Fo^2^+2Fc^2^)/3'
_refine_ls_weighting_scheme calc
_refine_ls_wR_factor_gt 0.1403
_refine_ls_wR_factor_ref 0.1556
_reflns_number_gt 852
_reflns_number_total 1216
_reflns_threshold_expression I>2\s(I)
_cod_data_source_file fg1711.cif
_cod_data_source_block I
_cod_depositor_comments
;
The following automatic conversions were performed:
'_symmetry_cell_setting' value 'Monoclinic' changed to 'monoclinic'
according to '/home/saulius/struct/CIF-dictionaries/cif_core.dic'
dictionary named 'cif_core.dic' version 2.4.1 from 2010-06-29.

Automatic conversion script
Id: cif_fix_enum 1527 2010-12-29 10:47:43Z saulius 

The following automatic conversions were performed:

'_symmetry_cell_setting' value 'Monoclinic' changed to 'monoclinic'
according to /home/saulius/struct/CIF-dictionaries/cif_core.dic
dictionary named 'cif_core.dic' version 2.4.1 from 2010-06-29.

Automatic conversion script
Id: cif_fix_values 1715 2011-07-08 13:25:40Z adriana 
;
_cod_original_sg_symbol_H-M 'P 21/n'
_cod_database_code 2013582
_cod_database_fobs_code 2013582

loop_
_symmetry_equiv_pos_as_xyz
'x, y, z'
'-x+1/2, y+1/2, -z+1/2'
'-x, -y, -z'
'x-1/2, -y-1/2, z-1/2'

loop_
_atom_site_label
_atom_site_fract_x
_atom_site_fract_y
_atom_site_fract_z
_atom_site_U_iso_or_equiv
_atom_site_adp_type
_atom_site_calc_flag
_atom_site_refinement_flags
_atom_site_occupancy
_atom_site_disorder_assembly
_atom_site_disorder_group
_atom_site_type_symbol
Mn 0.5000 0.0000 0.0000 0.0293(4) Uani d S 1 . . Mn
O1 0.6557(7) 0.02485(14) -0.2590(6) 0.0298(8) Uani d . 1 . . O
O2 0.6865(7) 0.09792(15) -0.4728(6) 0.0353(9) Uani d . 1 . . O
O3 0.5569(9) 0.20426(17) -0.5240(7) 0.0437(10) Uani d D 1 . . O
H3 0.631(15) 0.1705(16) -0.509(12) 0.08(3) Uiso d D 1 . . H
O4 0.3520(8) 0.26847(15) -0.3793(7) 0.0468(11) Uani d . 1 . . O
O5 0.8819(8) 0.03964(17) 0.2418(6) 0.0381(10) Uani d D 1 . . O
H5A 0.852(12) 0.056(2) 0.345(7) 0.050 Uiso d D 1 . . H
H5B 1.036(6) 0.0197(18) 0.295(8) 0.026(14) Uiso d D 1 . . H
N1 0.2267(8) 0.18239(16) -0.1269(6) 0.0279(10) Uani d . 1 . . N
H1 0.1562 0.2155 -0.1114 0.034 Uiso calc R 1 . . H
N2 0.3435(8) 0.08980(16) -0.0822(6) 0.0254(9) Uani d . 1 . . N
C1 0.2162(10) 0.1338(2) -0.0218(8) 0.0280(12) Uani d . 1 . . C
H1A 0.1310 0.1307 0.0811 0.034 Uiso calc R 1 . . H
C2 0.4396(10) 0.1136(2) -0.2356(8) 0.0278(11) Uani d . 1 . . C
C3 0.3677(10) 0.1713(2) -0.2638(8) 0.0287(12) Uani d . 1 . . C
C4 0.6036(9) 0.0761(2) -0.3318(7) 0.0244(11) Uani d . 1 . . C
C5 0.4226(11) 0.2189(2) -0.3934(9) 0.0349(13) Uani d . 1 . . C

loop_
_atom_site_aniso_label
_atom_site_aniso_U_11
_atom_site_aniso_U_22
_atom_site_aniso_U_33
_atom_site_aniso_U_12
_atom_site_aniso_U_13
_atom_site_aniso_U_23
Mn 0.0369(7) 0.0240(6) 0.0322(7) 0.0031(5) 0.0187(5) 0.0045(5)
O1 0.036(2) 0.0267(18) 0.033(2) 0.0073(16) 0.0203(16) 0.0013(16)
O2 0.047(2) 0.0328(19) 0.037(2) 0.0016(17) 0.0290(18) 0.0005(17)
O3 0.062(3) 0.032(2) 0.051(3) 0.004(2) 0.038(2) 0.0099(19)
O4 0.062(3) 0.026(2) 0.062(3) 0.009(2) 0.034(2) 0.013(2)
O5 0.035(2) 0.042(2) 0.039(2) 0.0136(19) 0.0163(18) -0.0050(19)
N1 0.035(3) 0.023(2) 0.031(2) 0.0059(19) 0.018(2) 0.0017(19)
N2 0.030(2) 0.023(2) 0.026(2) 0.0049(18) 0.0149(19) 0.0061(18)
C1 0.033(3) 0.032(3) 0.024(3) 0.002(2) 0.016(2) 0.000(2)
C2 0.027(3) 0.032(3) 0.029(3) -0.004(2) 0.016(2) -0.003(2)
C3 0.034(3) 0.025(3) 0.032(3) 0.000(2) 0.017(2) -0.003(2)
C4 0.025(3) 0.029(3) 0.020(2) 0.001(2) 0.009(2) -0.002(2)
C5 0.038(3) 0.037(3) 0.035(3) -0.003(3) 0.019(3) 0.005(2)

loop_
_atom_type_symbol
_atom_type_description
_atom_type_scat_dispersion_real
_atom_type_scat_dispersion_imag
_atom_type_scat_source
C C 0.0033 0.0016 'International Tables Vol C Tables 4.2.6.8 and 6.1.1.4'
H H 0.0000 0.0000 'International Tables Vol C Tables 4.2.6.8 and 6.1.1.4'
N N 0.0061 0.0033 'International Tables Vol C Tables 4.2.6.8 and 6.1.1.4'
O O 0.0106 0.0060 'International Tables Vol C Tables 4.2.6.8 and 6.1.1.4'
Mn Mn 0.3368 0.7283 'International Tables Vol C Tables 4.2.6.8 and 6.1.1.4'

loop_
_geom_angle_atom_site_label_1
_geom_angle_atom_site_label_2
_geom_angle_atom_site_label_3
_geom_angle_site_symmetry_1
_geom_angle_site_symmetry_3
_geom_angle
_geom_angle_publ_flag
O5 Mn O5 3_655 . 180 ?
O5 Mn N2 3_655 . 93.91(14) ?
O5 Mn N2 . . 86.09(14) yes
N2 Mn N2 . 3_655 180 ?
O5 Mn O1 . 3_655 90.80(13) ?
N2 Mn O1 . 3_655 103.55(13) ?
O5 Mn O1 . . 89.20(13) yes
N2 Mn O1 . . 76.45(13) yes
N2 Mn O1 3_655 . 103.55(13) ?
O1 Mn O1 3_655 . 180 ?
C4 O1 Mn . . 116.9(3) ?
C4 O2 O3 . . 110.1(3) ?
C5 O3 O2 . . 109.3(3) ?
C5 O3 H3 . . 118(5) ?
Mn O5 O1 . 3_755 108.43(15) ?
Mn O5 O2 . 1_556 104.74(15) ?
O1 O5 O2 3_755 1_556 138.27(17) ?
Mn O5 H5A . . 114(4) ?
O1 O5 H5A 3_755 . 128(4) ?
Mn O5 H5B . . 120(3) ?
H5A O5 H5B . . 108(5) ?
C1 N1 C3 . . 108.7(4) ?
C1 N1 O3 . 4_566 124.1(3) ?
C3 N1 O3 . 4_566 126.5(3) ?
C1 N1 O4 . 4_566 83.2(3) ?
C3 N1 O4 . 4_566 167.4(3) ?
C1 N1 H1 . . 125.6 ?
C3 N1 H1 . . 125.6 ?
C1 N2 C2 . . 104.9(4) ?
C1 N2 Mn . . 143.4(3) ?
C2 N2 Mn . . 111.0(3) ?
N1 C1 N2 . . 111.3(4) ?
N1 C1 H1A . . 124.3 ?
N2 C1 H1A . . 124.3 ?
C3 C2 N2 . . 109.5(4) ?
C3 C2 C4 . . 131.5(4) ?
N2 C2 C4 . . 118.9(4) ?
N1 C3 C2 . . 105.5(4) ?
N1 C3 C5 . . 120.1(4) ?
C2 C3 C5 . . 134.3(4) ?
O2 C4 O1 . . 125.0(4) ?
O2 C4 C2 . . 118.4(4) ?
O1 C4 C2 . . 116.6(4) ?
O4 C5 O3 . . 121.9(5) ?
O4 C5 C3 . . 121.9(5) ?
O3 C5 C3 . . 116.1(5) ?

loop_
_geom_bond_atom_site_label_1
_geom_bond_atom_site_label_2
_geom_bond_site_symmetry_2
_geom_bond_distance
_geom_bond_publ_flag
Mn O5 3_655 2.197(4) ?
Mn O5 . 2.197(4) yes
Mn N2 . 2.201(4) yes
Mn N2 3_655 2.201(4) ?
Mn O1 3_655 2.202(3) ?
Mn O1 . 2.202(3) yes
O1 C4 . 1.261(6) yes
O2 C4 . 1.255(5) yes
O2 O3 . 2.515(5) ?
O3 C5 . 1.321(6) yes
O3 H3 . 0.85(5) ?
O4 C5 . 1.204(6) yes
O5 H5A . 0.84(5) ?
O5 H5B . 0.86(4) ?
N1 C1 . 1.324(6) ?
N1 C3 . 1.364(6) ?
N1 H1 . 0.8600 ?
N2 C1 . 1.333(6) ?
N2 C2 . 1.385(6) ?
C1 H1A . 0.9300 ?
C2 C3 . 1.366(7) ?
C2 C4 . 1.489(6) ?
C3 C5 . 1.475(7) ?

loop_
_geom_hbond_atom_site_label_D
_geom_hbond_atom_site_label_H
_geom_hbond_atom_site_label_A
_geom_hbond_site_symmetry_A
_geom_hbond_distance_DH
_geom_hbond_distance_HA
_geom_hbond_distance_DA
_geom_hbond_angle_DHA
_geom_hbond_publ_flag
O5 H5B O1 3_755 0.86(4) 1.95(4) 2.733(5) 151(5) y
O5 H5A O2 1_556 0.84(5) 1.94(5) 2.770(5) 165(5) y
N1 H1 O3 4_566 0.86 2.05 2.895(5) 169 y
N1 H1 O4 4_566 0.86 2.56 3.130(5) 124 ?
O3 H3 O2 . 0.85(5) 1.69(3) 2.515(5) 163(8) y

loop_
_geom_torsion_atom_site_label_1
_geom_torsion_atom_site_label_2
_geom_torsion_atom_site_label_3
_geom_torsion_atom_site_label_4
_geom_torsion_site_symmetry_1
_geom_torsion_site_symmetry_4
_geom_torsion
O5 Mn O1 C4 3_655 . 96.4(3)
O5 Mn O1 C4 . . -83.6(3)
N2 Mn O1 C4 . . 2.5(3)
N2 Mn O1 C4 3_655 . -177.5(3)
C4 O2 O3 C5 . . -0.2(5)
N2 Mn O5 O1 . 3_755 -143.68(17)
N2 Mn O5 O1 3_655 3_755 36.32(17)
O1 Mn O5 O1 3_655 3_755 112.79(18)
O1 Mn O5 O1 . 3_755 -67.21(18)
N2 Mn O5 O2 . 1_556 62.02(17)
N2 Mn O5 O2 3_655 1_556 -117.98(17)
O1 Mn O5 O2 3_655 1_556 -41.51(16)
O1 Mn O5 O2 . 1_556 138.49(16)
O5 Mn N2 C1 3_655 . 98.0(5)
O5 Mn N2 C1 . . -82.0(5)
O1 Mn N2 C1 3_655 . 7.9(6)
O1 Mn N2 C1 . . -172.1(6)
O5 Mn N2 C2 3_655 . -93.7(3)
O5 Mn N2 C2 . . 86.3(3)
O1 Mn N2 C2 3_655 . 176.2(3)
O1 Mn N2 C2 . . -3.8(3)
C3 N1 C1 N2 . . -0.3(6)
O3 N1 C1 N2 4_566 . -171.2(3)
O4 N1 C1 N2 4_566 . 175.5(4)
C2 N2 C1 N1 . . 0.2(5)
Mn N2 C1 N1 . . 168.9(4)
C1 N2 C2 C3 . . 0.0(5)
Mn N2 C2 C3 . . -172.9(3)
C1 N2 C2 C4 . . 177.7(4)
Mn N2 C2 C4 . . 4.9(5)
C1 N1 C3 C2 . . 0.2(5)
O3 N1 C3 C2 4_566 . 170.9(3)
O4 N1 C3 C2 4_566 . -160.3(13)
C1 N1 C3 C5 . . -176.9(4)
O3 N1 C3 C5 4_566 . -6.2(7)
O4 N1 C3 C5 4_566 . 22.5(18)
N2 C2 C3 N1 . . -0.1(5)
C4 C2 C3 N1 . . -177.5(5)
N2 C2 C3 C5 . . 176.4(5)
C4 C2 C3 C5 . . -1.0(10)
O3 O2 C4 O1 . . -174.5(4)
O3 O2 C4 C2 . . 3.3(5)
Mn O1 C4 O2 . . 177.1(4)
Mn O1 C4 C2 . . -0.7(5)
C3 C2 C4 O2 . . -3.7(8)
N2 C2 C4 O2 . . 179.1(4)
C3 C2 C4 O1 . . 174.2(5)
N2 C2 C4 O1 . . -3.0(7)
O2 O3 C5 O4 . . 175.9(5)
O2 O3 C5 C3 . . -3.3(6)
N1 C3 C5 O4 . . 1.7(8)
C2 C3 C5 O4 . . -174.5(6)
N1 C3 C5 O3 . . -179.1(5)
C2 C3 C5 O3 . . 4.7(9)
